data_8105496
loop_
_publ_author_name
'Li, Wu-Wu'
'Liu, Xiong-Li'

_publ_section_title
;
 Synthesis and crystal structure of methyl
 2-(2-((tert-butoxycarbonyl)amino)phenyl)-2-(4-oxo-4H-chromen-3-yl)acetate,
 C23H23NO6
;
_journal_issue 6
_journal_name_full 'Zeitschrift f\"ur Kristallographie - New Crystal Structures'
_journal_page_first 1465
_journal_page_last 1467
_journal_paper_doi 10.1515/ncrs-2020-0360
_journal_volume 235
_journal_year 2020
_chemical_formula_moiety 'C23 H23 N O6'
_chemical_formula_sum 'C23 H23 N O6'
_chemical_formula_weight 409.42
_space_group_crystal_system monoclinic
_space_group_IT_number 14
_space_group_name_Hall '-P 2yn'
_space_group_name_H-M_alt 'P 1 21/n 1'
_atom_sites_solution_hydrogens mixed
_atom_sites_solution_primary direct
_atom_sites_solution_secondary difmap
_audit_creation_method SHELXL-2018/3
_cell_angle_alpha 90
_cell_angle_beta 98.753(4)
_cell_angle_gamma 90
_cell_formula_units_Z 4
_cell_length_a 7.5845(4)
_cell_length_b 14.7024(5)
_cell_length_c 18.1433(6)
_cell_measurement_reflns_used 5490
_cell_measurement_temperature 100.00(10)
_cell_measurement_theta_max 2.6630
_cell_measurement_theta_min 29.0380
_cell_volume 1999.60(14)
_computing_cell_refinement 'Bruker SAINT'
_computing_data_collection 'Bruker APEX2'
_computing_data_reduction 'Bruker SAINT'
_computing_molecular_graphics 'Bruker SHELXTL'
_computing_publication_material 'Bruker SHELXTL'
_computing_structure_refinement 'SHELXL-2018/3 (Sheldrick, 2018)'
_computing_structure_solution 'SHELXT 2014/5 (Sheldrick, 2014)'
_diffrn_ambient_temperature 100.00(10)
_diffrn_measured_fraction_theta_full 1.000
_diffrn_measured_fraction_theta_max 1.000
_diffrn_measurement_device_type 'Bruker APEX-II area-detector diffractometer'
_diffrn_measurement_method '\f and \w scans'
_diffrn_radiation_type MoK\a
_diffrn_radiation_wavelength 0.71073
_diffrn_reflns_av_R_equivalents 0.0332
_diffrn_reflns_av_unetI/netI 0.0337
_diffrn_reflns_Laue_measured_fraction_full 1.000
_diffrn_reflns_Laue_measured_fraction_max 1.000
_diffrn_reflns_limit_h_max 9
_diffrn_reflns_limit_h_min -8
_diffrn_reflns_limit_k_max 16
_diffrn_reflns_limit_k_min -17
_diffrn_reflns_limit_l_max 21
_diffrn_reflns_limit_l_min -20
_diffrn_reflns_number 12760
_diffrn_reflns_point_group_measured_fraction_full 1.000
_diffrn_reflns_point_group_measured_fraction_max 1.000
_diffrn_reflns_theta_full 25.000
_diffrn_reflns_theta_max 25.000
_diffrn_reflns_theta_min 2.271
_diffrn_source 'fine-focus sealed tube'
_exptl_absorpt_coefficient_mu 0.099
_exptl_absorpt_correction_T_max 1.00000
_exptl_absorpt_correction_T_min 0.80182
_exptl_absorpt_correction_type multi-scan
_exptl_absorpt_process_details '(SADABS; Bruker, 1999)'
_exptl_crystal_colour colourless
_exptl_crystal_density_diffrn 1.360
_exptl_crystal_density_method 'not measured'
_exptl_crystal_description block
_exptl_crystal_F_000 864
_exptl_crystal_size_max 0.13
_exptl_crystal_size_mid 0.12
_exptl_crystal_size_min 0.11
_refine_diff_density_max 0.189
_refine_diff_density_min -0.220
_refine_diff_density_rms 0.047
_refine_ls_extinction_coef .
_refine_ls_extinction_method 'SHELXL-2018/3 (Sheldrick 2018)'
_refine_ls_goodness_of_fit_ref 1.030
_refine_ls_hydrogen_treatment mixed
_refine_ls_matrix_type full
_refine_ls_number_parameters 279
_refine_ls_number_reflns 3510
_refine_ls_number_restraints 0
_refine_ls_restrained_S_all 1.030
_refine_ls_R_factor_all 0.0478
_refine_ls_R_factor_gt 0.0389
_refine_ls_shift/su_max 0.000
_refine_ls_shift/su_mean 0.000
_refine_ls_structure_factor_coef Fsqd
_refine_ls_weighting_details 'w=1/[\s^2^(Fo^2^)+(0.0433P)^2^+0.6984P] where P=(Fo^2^+2Fc^2^)/3'
_refine_ls_weighting_scheme calc
_refine_ls_wR_factor_gt 0.0904
_refine_ls_wR_factor_ref 0.0965
_reflns_Friedel_coverage 0.000
_reflns_Friedel_fraction_full .
_reflns_Friedel_fraction_max .
_reflns_number_gt 2963
_reflns_number_total 3510
_reflns_threshold_expression 'I > 2\s(I)'
_cod_data_source_file suppl_ncrs-2020-0360_suppl.cif
_cod_data_source_block I
_cod_original_cell_volume 1999.62(14)
_cod_original_sg_symbol_H-M 'P 21/n'
_cod_database_code 8105496
_shelx_shelxl_version_number 2018/3
_shelx_space_group_comment
;
The symmetry employed for this shelxl refinement is uniquely defined
by the following loop, which should always be used as a source of
symmetry information in preference to the above space-group names.
They are only intended as comments.
;

loop_
_space_group_symop_operation_xyz
'x, y, z'
'-x+1/2, y+1/2, -z+1/2'
'-x, -y, -z'
'x-1/2, -y-1/2, z-1/2'

loop_
_atom_site_label
_atom_site_type_symbol
_atom_site_fract_x
_atom_site_fract_y
_atom_site_fract_z
_atom_site_U_iso_or_equiv
_atom_site_adp_type
_atom_site_occupancy
_atom_site_site_symmetry_order
_atom_site_calc_flag
_atom_site_refinement_flags_posn
_atom_site_refinement_flags_adp
_atom_site_refinement_flags_occupancy
_atom_site_disorder_assembly
_atom_site_disorder_group
O1 O 0.71916(17) 0.66626(8) 0.54853(6) 0.0256(3) Uani 1 1 d . . . . .
O2 O 0.58388(16) 0.50290(7) 0.36722(6) 0.0221(3) Uani 1 1 d . . . . .
O3 O 0.85285(15) 0.66269(7) 0.23708(6) 0.0217(3) Uani 1 1 d . . . . .
O4 O 0.57052(17) 0.66172(8) 0.17288(6) 0.0293(3) Uani 1 1 d . . . . .
O5 O 0.83680(15) 0.79430(7) 0.42312(6) 0.0210(3) Uani 1 1 d . . . . .
O6 O 0.66384(16) 0.87639(7) 0.48784(6) 0.0227(3) Uani 1 1 d . . . . .
N1 N 0.65063(19) 0.75055(9) 0.27585(7) 0.0179(3) Uani 1 1 d . . . . .
H1 H 0.734(3) 0.7555(12) 0.3139(10) 0.026(5) Uiso 1 1 d . . . . .
C1 C 0.5813(2) 0.64917(10) 0.42435(8) 0.0172(3) Uani 1 1 d . . . . .
C2 C 0.6808(2) 0.61601(11) 0.49421(8) 0.0186(4) Uani 1 1 d . . . . .
C3 C 0.7328(2) 0.51983(10) 0.49408(9) 0.0190(4) Uani 1 1 d . . . . .
C4 C 0.8356(2) 0.47897(11) 0.55594(9) 0.0225(4) Uani 1 1 d . . . . .
H4 H 0.866215 0.511965 0.599754 0.027 Uiso 1 1 calc R U . . .
C5 C 0.8915(2) 0.39057(11) 0.55227(10) 0.0252(4) Uani 1 1 d . . . . .
H5 H 0.958815 0.363678 0.593681 0.030 Uiso 1 1 calc R U . . .
C6 C 0.8474(2) 0.34096(11) 0.48651(10) 0.0270(4) Uani 1 1 d . . . . .
H6 H 0.888454 0.281598 0.484023 0.032 Uiso 1 1 calc R U . . .
C7 C 0.7443(2) 0.37865(11) 0.42545(10) 0.0246(4) Uani 1 1 d . . . . .
H7 H 0.713567 0.345126 0.381914 0.030 Uiso 1 1 calc R U . . .
C8 C 0.6864(2) 0.46806(11) 0.42995(9) 0.0203(4) Uani 1 1 d . . . . .
C9 C 0.5358(2) 0.59178(10) 0.36736(9) 0.0192(4) Uani 1 1 d . . . . .
H9 H 0.466020 0.614490 0.324735 0.023 Uiso 1 1 calc R U . . .
C10 C 0.5288(2) 0.74868(10) 0.42356(8) 0.0169(3) Uani 1 1 d . . . . .
H10 H 0.455981 0.756679 0.463304 0.020 Uiso 1 1 calc R U . . .
C11 C 0.4180(2) 0.78384(10) 0.35211(8) 0.0168(3) Uani 1 1 d . . . . .
C12 C 0.2487(2) 0.81868(10) 0.35582(9) 0.0198(4) Uani 1 1 d . . . . .
H12 H 0.208232 0.820904 0.401665 0.024 Uiso 1 1 calc R U . . .
C13 C 0.1397(2) 0.84994(11) 0.29313(9) 0.0232(4) Uani 1 1 d . . . . .
H13 H 0.026853 0.872607 0.296762 0.028 Uiso 1 1 calc R U . . .
C14 C 0.1994(2) 0.84735(11) 0.22476(9) 0.0231(4) Uani 1 1 d . . . . .
H14 H 0.125814 0.867670 0.182244 0.028 Uiso 1 1 calc R U . . .
C15 C 0.3676(2) 0.81477(10) 0.21935(9) 0.0203(4) Uani 1 1 d . . . . .
H15 H 0.407425 0.814028 0.173337 0.024 Uiso 1 1 calc R U . . .
C16 C 0.4780(2) 0.78301(10) 0.28248(8) 0.0169(3) Uani 1 1 d . . . . .
C17 C 0.6812(2) 0.68863(10) 0.22313(8) 0.0191(4) Uani 1 1 d . . . . .
C18 C 0.9195(2) 0.59164(11) 0.19078(9) 0.0221(4) Uani 1 1 d . . . . .
C19 C 0.8202(3) 0.50357(12) 0.19828(10) 0.0320(4) Uani 1 1 d . . . . .
H19A H 0.825584 0.488844 0.250127 0.048 Uiso 1 1 calc R U . . .
H19B H 0.874252 0.455578 0.173631 0.048 Uiso 1 1 calc R U . . .
H19C H 0.697907 0.510445 0.175849 0.048 Uiso 1 1 calc R U . . .
C20 C 1.1134(2) 0.58349(12) 0.22529(10) 0.0297(4) Uani 1 1 d . . . . .
H20A H 1.171759 0.640985 0.222080 0.044 Uiso 1 1 calc R U . . .
H20B H 1.170553 0.538205 0.199009 0.044 Uiso 1 1 calc R U . . .
H20C H 1.120931 0.566125 0.276683 0.044 Uiso 1 1 calc R U . . .
C21 C 0.9039(3) 0.62367(13) 0.11039(9) 0.0324(5) Uani 1 1 d . . . . .
H21A H 0.780515 0.633111 0.090568 0.049 Uiso 1 1 calc R U . . .
H21B H 0.953218 0.578433 0.081280 0.049 Uiso 1 1 calc R U . . .
H21C H 0.968047 0.679706 0.108556 0.049 Uiso 1 1 calc R U . . .
C22 C 0.6954(2) 0.80687(10) 0.44475(8) 0.0174(4) Uani 1 1 d . . . . .
C23 C 0.8152(3) 0.93334(12) 0.51410(10) 0.0305(4) Uani 1 1 d . . . . .
H23A H 0.868786 0.953831 0.472420 0.046 Uiso 1 1 calc R U . . .
H23B H 0.900902 0.899176 0.547457 0.046 Uiso 1 1 calc R U . . .
H23C H 0.776575 0.984913 0.539903 0.046 Uiso 1 1 calc R U . . .

loop_
_atom_site_aniso_label
_atom_site_aniso_U_11
_atom_site_aniso_U_22
_atom_site_aniso_U_33
_atom_site_aniso_U_23
_atom_site_aniso_U_13
_atom_site_aniso_U_12
O1 0.0320(8) 0.0267(6) 0.0170(6) -0.0013(5) 0.0004(5) 0.0000(5)
O2 0.0245(7) 0.0159(6) 0.0240(6) -0.0007(4) -0.0024(5) -0.0013(5)
O3 0.0185(7) 0.0237(6) 0.0231(6) -0.0050(5) 0.0033(5) 0.0026(5)
O4 0.0242(8) 0.0351(7) 0.0265(6) -0.0116(5) -0.0033(6) 0.0046(6)
O5 0.0181(7) 0.0240(6) 0.0211(6) -0.0009(5) 0.0031(5) -0.0009(5)
O6 0.0240(7) 0.0210(6) 0.0235(6) -0.0064(5) 0.0047(5) -0.0044(5)
N1 0.0160(8) 0.0219(7) 0.0152(7) -0.0012(6) 0.0005(6) 0.0010(6)
C1 0.0146(9) 0.0187(8) 0.0188(8) 0.0022(6) 0.0037(7) -0.0023(7)
C2 0.0153(9) 0.0219(8) 0.0194(8) 0.0026(7) 0.0047(7) -0.0026(7)
C3 0.0137(9) 0.0209(8) 0.0232(8) 0.0043(7) 0.0050(7) -0.0035(7)
C4 0.0186(10) 0.0261(9) 0.0230(8) 0.0054(7) 0.0034(7) -0.0019(7)
C5 0.0185(10) 0.0269(9) 0.0303(9) 0.0110(7) 0.0035(8) -0.0002(7)
C6 0.0197(10) 0.0179(8) 0.0439(11) 0.0072(8) 0.0062(8) -0.0005(7)
C7 0.0217(10) 0.0192(8) 0.0329(9) -0.0006(7) 0.0041(8) -0.0046(7)
C8 0.0145(9) 0.0210(8) 0.0251(8) 0.0057(7) 0.0021(7) -0.0033(7)
C9 0.0170(10) 0.0175(8) 0.0224(8) 0.0039(6) 0.0004(7) -0.0009(7)
C10 0.0168(9) 0.0186(8) 0.0159(7) 0.0004(6) 0.0039(7) -0.0001(7)
C11 0.0169(9) 0.0134(7) 0.0200(8) -0.0005(6) 0.0020(7) -0.0025(6)
C12 0.0202(10) 0.0170(8) 0.0231(8) -0.0010(6) 0.0064(7) -0.0014(7)
C13 0.0171(10) 0.0200(8) 0.0322(9) 0.0005(7) 0.0028(7) 0.0028(7)
C14 0.0228(10) 0.0189(8) 0.0250(9) 0.0020(7) -0.0046(7) 0.0014(7)
C15 0.0239(10) 0.0186(8) 0.0179(8) 0.0009(6) 0.0016(7) -0.0010(7)
C16 0.0154(9) 0.0137(7) 0.0212(8) -0.0017(6) 0.0013(7) -0.0014(6)
C17 0.0204(10) 0.0187(8) 0.0184(8) 0.0011(7) 0.0033(7) 0.0004(7)
C18 0.0263(11) 0.0190(8) 0.0228(8) -0.0029(7) 0.0091(7) 0.0045(7)
C19 0.0363(12) 0.0232(9) 0.0376(10) -0.0019(8) 0.0094(9) 0.0023(8)
C20 0.0275(11) 0.0281(10) 0.0344(10) -0.0005(8) 0.0078(8) 0.0074(8)
C21 0.0397(13) 0.0328(10) 0.0274(9) 0.0000(8) 0.0137(9) 0.0075(9)
C22 0.0230(10) 0.0170(8) 0.0120(7) 0.0033(6) 0.0020(7) 0.0014(7)
C23 0.0339(12) 0.0262(9) 0.0296(9) -0.0067(8) -0.0004(8) -0.0090(8)

loop_
_atom_type_symbol
_atom_type_description
_atom_type_scat_dispersion_real
_atom_type_scat_dispersion_imag
_atom_type_scat_source
C C 0.0033 0.0016 'International Tables Vol C Tables 4.2.6.8 and 6.1.1.4'
H H 0.0000 0.0000 'International Tables Vol C Tables 4.2.6.8 and 6.1.1.4'
N N 0.0061 0.0033 'International Tables Vol C Tables 4.2.6.8 and 6.1.1.4'
O O 0.0106 0.0060 'International Tables Vol C Tables 4.2.6.8 and 6.1.1.4'

loop_
_geom_angle_atom_site_label_1
_geom_angle_atom_site_label_2
_geom_angle_atom_site_label_3
_geom_angle
_geom_angle_site_symmetry_1
_geom_angle_site_symmetry_3
C9 O2 C8 118.37(12) . .
C17 O3 C18 119.95(12) . .
C22 O6 C23 115.77(13) . .
C17 N1 C16 122.83(15) . .
C17 N1 H1 115.7(12) . .
C16 N1 H1 118.5(12) . .
C9 C1 C2 119.98(14) . .
C9 C1 C10 124.38(14) . .
C2 C1 C10 115.57(13) . .
O1 C2 C1 121.59(14) . .
O1 C2 C3 123.27(15) . .
C1 C2 C3 115.13(14) . .
C8 C3 C4 118.35(15) . .
C8 C3 C2 119.66(14) . .
C4 C3 C2 121.93(15) . .
C5 C4 C3 120.39(16) . .
C5 C4 H4 119.8 . .
C3 C4 H4 119.8 . .
C4 C5 C6 120.09(16) . .
C4 C5 H5 120.0 . .
C6 C5 H5 120.0 . .
C7 C6 C5 120.82(16) . .
C7 C6 H6 119.6 . .
C5 C6 H6 119.6 . .
C6 C7 C8 118.68(16) . .
C6 C7 H7 120.7 . .
C8 C7 H7 120.7 . .
O2 C8 C3 121.85(14) . .
O2 C8 C7 116.51(14) . .
C3 C8 C7 121.63(15) . .
C1 C9 O2 124.80(15) . .
C1 C9 H9 117.6 . .
O2 C9 H9 117.6 . .
C1 C10 C11 116.45(13) . .
C1 C10 C22 109.43(13) . .
C11 C10 C22 110.64(12) . .
C1 C10 H10 106.6 . .
C11 C10 H10 106.6 . .
C22 C10 H10 106.6 . .
C12 C11 C16 118.23(15) . .
C12 C11 C10 118.46(13) . .
C16 C11 C10 123.31(14) . .
C13 C12 C11 121.59(14) . .
C13 C12 H12 119.2 . .
C11 C12 H12 119.2 . .
C12 C13 C14 119.53(16) . .
C12 C13 H13 120.2 . .
C14 C13 H13 120.2 . .
C15 C14 C13 120.36(16) . .
C15 C14 H14 119.8 . .
C13 C14 H14 119.8 . .
C14 C15 C16 120.30(15) . .
C14 C15 H15 119.9 . .
C16 C15 H15 119.9 . .
C15 C16 C11 119.98(15) . .
C15 C16 N1 119.41(14) . .
C11 C16 N1 120.60(14) . .
O4 C17 O3 126.26(14) . .
O4 C17 N1 125.05(16) . .
O3 C17 N1 108.68(14) . .
O3 C18 C20 102.46(13) . .
O3 C18 C19 109.63(13) . .
C20 C18 C19 111.12(14) . .
O3 C18 C21 110.07(13) . .
C20 C18 C21 110.51(14) . .
C19 C18 C21 112.58(15) . .
C18 C19 H19A 109.5 . .
C18 C19 H19B 109.5 . .
H19A C19 H19B 109.5 . .
C18 C19 H19C 109.5 . .
H19A C19 H19C 109.5 . .
H19B C19 H19C 109.5 . .
C18 C20 H20A 109.5 . .
C18 C20 H20B 109.5 . .
H20A C20 H20B 109.5 . .
C18 C20 H20C 109.5 . .
H20A C20 H20C 109.5 . .
H20B C20 H20C 109.5 . .
C18 C21 H21A 109.5 . .
C18 C21 H21B 109.5 . .
H21A C21 H21B 109.5 . .
C18 C21 H21C 109.5 . .
H21A C21 H21C 109.5 . .
H21B C21 H21C 109.5 . .
O5 C22 O6 123.72(15) . .
O5 C22 C10 124.96(14) . .
O6 C22 C10 111.25(13) . .
O6 C23 H23A 109.5 . .
O6 C23 H23B 109.5 . .
H23A C23 H23B 109.5 . .
O6 C23 H23C 109.5 . .
H23A C23 H23C 109.5 . .
H23B C23 H23C 109.5 . .

loop_
_geom_bond_atom_site_label_1
_geom_bond_atom_site_label_2
_geom_bond_distance
_geom_bond_site_symmetry_2
O1 C2 1.2307(19) .
O2 C9 1.3569(19) .
O2 C8 1.3760(19) .
O3 C17 1.343(2) .
O3 C18 1.4769(18) .
O4 C17 1.208(2) .
O5 C22 1.2107(19) .
O6 C22 1.3306(18) .
O6 C23 1.442(2) .
N1 C17 1.366(2) .
N1 C16 1.416(2) .
N1 H1 0.87(2) .
C1 C9 1.338(2) .
C1 C2 1.457(2) .
C1 C10 1.516(2) .
C2 C3 1.468(2) .
C3 C8 1.390(2) .
C3 C4 1.401(2) .
C4 C5 1.372(2) .
C4 H4 0.9300 .
C5 C6 1.395(2) .
C5 H5 0.9300 .
C6 C7 1.372(2) .
C6 H6 0.9300 .
C7 C8 1.392(2) .
C7 H7 0.9300 .
C9 H9 0.9300 .
C10 C11 1.524(2) .
C10 C22 1.526(2) .
C10 H10 0.9800 .
C11 C12 1.394(2) .
C11 C16 1.406(2) .
C12 C13 1.379(2) .
C12 H12 0.9300 .
C13 C14 1.384(2) .
C13 H13 0.9300 .
C14 C15 1.380(2) .
C14 H14 0.9300 .
C15 C16 1.393(2) .
C15 H15 0.9300 .
C18 C20 1.513(3) .
C18 C19 1.514(2) .
C18 C21 1.520(2) .
C19 H19A 0.9600 .
C19 H19B 0.9600 .
C19 H19C 0.9600 .
C20 H20A 0.9600 .
C20 H20B 0.9600 .
C20 H20C 0.9600 .
C21 H21A 0.9600 .
C21 H21B 0.9600 .
C21 H21C 0.9600 .
C23 H23A 0.9600 .
C23 H23B 0.9600 .
C23 H23C 0.9600 .

loop_
_geom_torsion_atom_site_label_1
_geom_torsion_atom_site_label_2
_geom_torsion_atom_site_label_3
_geom_torsion_atom_site_label_4
_geom_torsion
_geom_torsion_site_symmetry_1
_geom_torsion_site_symmetry_2
_geom_torsion_site_symmetry_3
_geom_torsion_site_symmetry_4
C9 C1 C2 O1 -177.37(15) . . . .
C10 C1 C2 O1 -0.2(2) . . . .
C9 C1 C2 C3 3.5(2) . . . .
C10 C1 C2 C3 -179.28(13) . . . .
O1 C2 C3 C8 -179.01(15) . . . .
C1 C2 C3 C8 0.1(2) . . . .
O1 C2 C3 C4 -2.0(2) . . . .
C1 C2 C3 C4 177.16(14) . . . .
C8 C3 C4 C5 1.3(2) . . . .
C2 C3 C4 C5 -175.82(15) . . . .
C3 C4 C5 C6 0.6(2) . . . .
C4 C5 C6 C7 -1.7(3) . . . .
C5 C6 C7 C8 1.0(3) . . . .
C9 O2 C8 C3 3.6(2) . . . .
C9 O2 C8 C7 -175.24(14) . . . .
C4 C3 C8 O2 179.16(14) . . . .
C2 C3 C8 O2 -3.7(2) . . . .
C4 C3 C8 C7 -2.0(2) . . . .
C2 C3 C8 C7 175.12(15) . . . .
C6 C7 C8 O2 179.79(14) . . . .
C6 C7 C8 C3 0.9(2) . . . .
C2 C1 C9 O2 -3.9(2) . . . .
C10 C1 C9 O2 179.16(14) . . . .
C8 O2 C9 C1 0.3(2) . . . .
C9 C1 C10 C11 -0.5(2) . . . .
C2 C1 C10 C11 -177.54(13) . . . .
C9 C1 C10 C22 -126.83(16) . . . .
C2 C1 C10 C22 56.09(17) . . . .
C1 C10 C11 C12 119.24(16) . . . .
C22 C10 C11 C12 -114.99(16) . . . .
C1 C10 C11 C16 -60.8(2) . . . .
C22 C10 C11 C16 64.95(18) . . . .
C16 C11 C12 C13 1.4(2) . . . .
C10 C11 C12 C13 -178.66(14) . . . .
C11 C12 C13 C14 -0.4(2) . . . .
C12 C13 C14 C15 -0.8(2) . . . .
C13 C14 C15 C16 0.9(2) . . . .
C14 C15 C16 C11 0.2(2) . . . .
C14 C15 C16 N1 -179.50(14) . . . .
C12 C11 C16 C15 -1.3(2) . . . .
C10 C11 C16 C15 178.79(14) . . . .
C12 C11 C16 N1 178.38(14) . . . .
C10 C11 C16 N1 -1.6(2) . . . .
C17 N1 C16 C15 -49.7(2) . . . .
C17 N1 C16 C11 130.69(16) . . . .
C18 O3 C17 O4 -3.0(2) . . . .
C18 O3 C17 N1 176.42(12) . . . .
C16 N1 C17 O4 7.4(2) . . . .
C16 N1 C17 O3 -172.05(13) . . . .
C17 O3 C18 C20 -179.62(13) . . . .
C17 O3 C18 C19 -61.55(18) . . . .
C17 O3 C18 C21 62.81(19) . . . .
C23 O6 C22 O5 -5.6(2) . . . .
C23 O6 C22 C10 177.11(13) . . . .
C1 C10 C22 O5 41.5(2) . . . .
C11 C10 C22 O5 -88.14(18) . . . .
C1 C10 C22 O6 -141.29(12) . . . .
C11 C10 C22 O6 89.09(15) . . . .
